data_4312887
loop_
_publ_author_name
'Peng Ren'
'Jingui Qin'
'Chuangtian Chen'

_publ_section_title
;
 A Novel Nonlinear Optical Crystal for the IR Region:
 Noncentrosymmetrically Crystalline CsCdBr3 and Its Properties
;
_journal_name_full 'Inorganic Chemistry'
_journal_page_first 8
_journal_page_last 10
_journal_paper_doi 10.1021/ic025813y
_journal_volume 42
_journal_year 2003
_chemical_formula_sum 'Br3 Cd Cs'
_chemical_formula_weight 485.04
_chemical_name_systematic
; 
 ? 
;
_space_group_IT_number 186
_symmetry_cell_setting hexagonal
_symmetry_space_group_name_Hall 'P 6c -2c'
_symmetry_space_group_name_H-M 'P 63 m c'
_atom_sites_solution_hydrogens geom
_atom_sites_solution_primary direct
_atom_sites_solution_secondary difmap
_audit_creation_method SHELXL-97
_cell_angle_alpha 90.00
_cell_angle_beta 90.00
_cell_angle_gamma 120.00
_cell_formula_units_Z 2
_cell_length_a 7.7281(14)
_cell_length_b 7.7281(14)
_cell_length_c 6.742(2)
_cell_measurement_reflns_used 25
_cell_measurement_temperature 293(2)
_cell_measurement_theta_max 14.74
_cell_measurement_theta_min 14.62
_cell_volume 348.71(14)
_computing_cell_refinement 'Enraf-Nonius CAD4'
_computing_data_collection 'Enraf-Nonius CAD4'
_computing_data_reduction 'Enraf-Nonius Molen/VAX Software'
_computing_molecular_graphics 'SHELXTL (Sheldrick, 1997)'
_computing_publication_material 'SHELXTL (Sheldrick, 1997)'
_computing_structure_refinement 'SHELXTL (Sheldrick, 1997)'
_computing_structure_solution 'SHELXTL (Sheldrick, 1997)'
_diffrn_ambient_temperature 293(2)
_diffrn_measured_fraction_theta_full 1.000
_diffrn_measured_fraction_theta_max 1.000
_diffrn_measurement_device_type 'Enraf-Nonius CAD4'
_diffrn_measurement_method \w/2\q
_diffrn_radiation_monochromator graphite
_diffrn_radiation_source 'fine-focus sealed tube'
_diffrn_radiation_type MoK\a
_diffrn_radiation_wavelength 0.71073
_diffrn_reflns_av_R_equivalents 0.2269
_diffrn_reflns_av_sigmaI/netI 0.0870
_diffrn_reflns_limit_h_max 11
_diffrn_reflns_limit_h_min -11
_diffrn_reflns_limit_k_max 11
_diffrn_reflns_limit_k_min -11
_diffrn_reflns_limit_l_max 10
_diffrn_reflns_limit_l_min 0
_diffrn_reflns_number 2448
_diffrn_reflns_theta_full 31.98
_diffrn_reflns_theta_max 31.98
_diffrn_reflns_theta_min 3.04
_diffrn_standards_decay_% 2.1
_diffrn_standards_interval_count 300
_diffrn_standards_interval_time 120
_diffrn_standards_number 3
_exptl_absorpt_coefficient_mu 25.326
_exptl_absorpt_correction_T_max 1.000
_exptl_absorpt_correction_T_min 0.316
_exptl_absorpt_correction_type 'empirical psi-scan'
_exptl_crystal_density_diffrn 4.619
_exptl_crystal_density_method 'not measured'
_exptl_crystal_F_000 416
_exptl_crystal_size_max 1.0
_exptl_crystal_size_mid 0.5
_exptl_crystal_size_min 0.25
_refine_diff_density_max 2.623
_refine_diff_density_min -1.550
_refine_diff_density_rms 0.421
_refine_ls_abs_structure_details 'Flack H D (1983), Acta Cryst. A39, 876-881'
_refine_ls_abs_structure_Flack 0.00
_refine_ls_extinction_coef 0.005(3)
_refine_ls_extinction_expression Fc^*^=kFc[1+0.001xFc^2^\l^3^/sin(2\q)]^-1/4^
_refine_ls_extinction_method SHELXL
_refine_ls_goodness_of_fit_ref 1.063
_refine_ls_hydrogen_treatment mixed
_refine_ls_matrix_type full
_refine_ls_number_parameters 14
_refine_ls_number_reflns 259
_refine_ls_number_restraints 1
_refine_ls_restrained_S_all 1.061
_refine_ls_R_factor_all 0.0660
_refine_ls_R_factor_gt 0.0558
_refine_ls_shift/su_max 0.000
_refine_ls_shift/su_mean 0.000
_refine_ls_structure_factor_coef Fsqd
_refine_ls_weighting_details 'calc w=1/[\s^2^(Fo^2^)+(0.0822P)^2^+1.0064P] where P=(Fo^2^+2Fc^2^)/3'
_refine_ls_weighting_scheme calc
_refine_ls_wR_factor_gt 0.1383
_refine_ls_wR_factor_ref 0.1524
_reflns_number_gt 195
_reflns_number_total 259
_reflns_threshold_expression >2sigma(I)
_cod_data_source_file ic025813y_s1.cif
_cod_data_source_block 1
_cod_depositor_comments
;
The following automatic conversions were performed:

'_symmetry_cell_setting' value 'Hexagonal' changed to 'hexagonal'
according to the built-in table from CIF Core dictionary named
'cif_core.dic' version 2.4.1 from 2010-06-29.

Automatic conversion script
Id: cif_fix_values 1646 2011-03-28 12:23:43Z adriana 
;
_cod_original_cell_volume 348.74(14)
_cod_database_code 4312887

loop_
_symmetry_equiv_pos_as_xyz
'x, y, z'
'-y, x-y, z'
'-x+y, -x, z'
'-x, -y, z+1/2'
'y, -x+y, z+1/2'
'x-y, x, z+1/2'
'-y, -x, z'
'-x+y, y, z'
'x, x-y, z'
'y, x, z+1/2'
'x-y, -y, z+1/2'
'-x, -x+y, z+1/2'

loop_
_atom_site_label
_atom_site_type_symbol
_atom_site_fract_x
_atom_site_fract_y
_atom_site_fract_z
_atom_site_U_iso_or_equiv
_atom_site_adp_type
_atom_site_occupancy
_atom_site_symmetry_multiplicity
_atom_site_calc_flag
_atom_site_refinement_flags
_atom_site_disorder_assembly
_atom_site_disorder_group
Cs Cs 0.3333 -0.3333 0.6336(16) 0.0449(7) Uani 1 6 d S . .
Cd Cd 0.0000 0.0000 0.3784(11) 0.0243(5) Uani 1 6 d S . .
Br Br 0.33195(16) 0.16597(8) 0.6321(8) 0.0277(5) Uani 1 2 d S . .

loop_
_atom_site_aniso_label
_atom_site_aniso_U_11
_atom_site_aniso_U_22
_atom_site_aniso_U_33
_atom_site_aniso_U_23
_atom_site_aniso_U_13
_atom_site_aniso_U_12
Cs 0.0287(7) 0.0287(7) 0.0774(14) 0.000 0.000 0.0143(3)
Cd 0.0202(5) 0.0202(5) 0.0324(8) 0.000 0.000 0.0101(3)
Br 0.0126(6) 0.0228(6) 0.0443(9) -0.0004(13) -0.001(3) 0.0063(3)

loop_
_atom_type_symbol
_atom_type_description
_atom_type_scat_dispersion_real
_atom_type_scat_dispersion_imag
_atom_type_scat_source
Br Br -0.2901 2.4595 'International Tables Vol C Tables 4.2.6.8 and 6.1.1.4'
Cd Cd -0.8075 1.2024 'International Tables Vol C Tables 4.2.6.8 and 6.1.1.4'
Cs Cs -0.3680 2.1192 'International Tables Vol C Tables 4.2.6.8 and 6.1.1.4'

loop_
_geom_angle_atom_site_label_1
_geom_angle_atom_site_label_2
_geom_angle_atom_site_label_3
_geom_angle
_geom_angle_site_symmetry_1
_geom_angle_site_symmetry_3
_geom_angle_publ_flag
Br Cs Br 59.72(3) 3 . ?
Br Cs Br 60.27(3) 3 2_545 ?
Br Cs Br 119.999(2) . 2_545 ?
Br Cs Br 119.999(2) 3 2_655 ?
Br Cs Br 60.27(3) . 2_655 ?
Br Cs Br 179.6(3) 2_545 2_655 ?
Br Cs Br 119.999(2) 3 1_545 ?
Br Cs Br 179.6(3) . 1_545 ?
Br Cs Br 59.72(3) 2_545 1_545 ?
Br Cs Br 119.999(2) 2_655 1_545 ?
Br Cs Br 179.6(3) 3 3_655 ?
Br Cs Br 119.999(2) . 3_655 ?
Br Cs Br 119.999(2) 2_545 3_655 ?
Br Cs Br 59.72(3) 2_655 3_655 ?
Br Cs Br 60.27(3) 1_545 3_655 ?
Br Cs Br 61.40(9) 3 5 ?
Br Cs Br 61.40(9) . 5 ?
Br Cs Br 90.20(15) 2_545 5 ?
Br Cs Br 90.20(15) 2_655 5 ?
Br Cs Br 118.8(2) 1_545 5 ?
Br Cs Br 118.8(2) 3_655 5 ?
Br Cs Br 118.8(2) 3 4_655 ?
Br Cs Br 90.20(14) . 4_655 ?
Br Cs Br 118.8(2) 2_545 4_655 ?
Br Cs Br 61.40(9) 2_655 4_655 ?
Br Cs Br 90.20(14) 1_545 4_655 ?
Br Cs Br 61.40(9) 3_655 4_655 ?
Br Cs Br 57.41(15) 5 4_655 ?
Br Cs Br 90.20(14) 3 6_545 ?
Br Cs Br 118.8(2) . 6_545 ?
Br Cs Br 61.40(9) 2_545 6_545 ?
Br Cs Br 118.8(2) 2_655 6_545 ?
Br Cs Br 61.40(9) 1_545 6_545 ?
Br Cs Br 90.20(14) 3_655 6_545 ?
Br Cs Br 57.41(15) 5 6_545 ?
Br Cs Br 57.41(15) 4_655 6_545 ?
Br Cs Br 89.95(15) 3 6_544 ?
Br Cs Br 118.4(2) . 6_544 ?
Br Cs Br 61.24(9) 2_545 6_544 ?
Br Cs Br 118.4(2) 2_655 6_544 ?
Br Cs Br 61.24(9) 1_545 6_544 ?
Br Cs Br 89.95(15) 3_655 6_544 ?
Br Cs Br 147.870(13) 5 6_544 ?
Br Cs Br 147.870(13) 4_655 6_544 ?
Br Cs Br 112.79(3) 6_545 6_544 ?
Br Cs Br 61.24(9) 3 5_554 ?
Br Cs Br 61.24(9) . 5_554 ?
Br Cs Br 89.95(15) 2_545 5_554 ?
Br Cs Br 89.95(15) 2_655 5_554 ?
Br Cs Br 118.4(2) 1_545 5_554 ?
Br Cs Br 118.4(2) 3_655 5_554 ?
Br Cs Br 112.79(3) 5 5_554 ?
Br Cs Br 147.870(13) 4_655 5_554 ?
Br Cs Br 147.870(13) 6_545 5_554 ?
Br Cs Br 57.15(15) 6_544 5_554 ?
Br Cs Br 118.4(2) 3 4_654 ?
Br Cs Br 89.95(15) . 4_654 ?
Br Cs Br 118.4(2) 2_545 4_654 ?
Br Cs Br 61.24(9) 2_655 4_654 ?
Br Cs Br 89.95(15) 1_545 4_654 ?
Br Cs Br 61.24(9) 3_655 4_654 ?
Br Cs Br 147.870(13) 5 4_654 ?
Br Cs Br 112.79(3) 4_655 4_654 ?
Br Cs Br 147.870(13) 6_545 4_654 ?
Br Cs Br 57.15(15) 6_544 4_654 ?
Br Cs Br 57.15(15) 5_554 4_654 ?
Br Cd Br 87.8(2) 4_554 5_554 ?
Br Cd Br 87.8(2) 4_554 6_554 ?
Br Cd Br 87.8(2) 5_554 6_554 ?
Br Cd Br 179.2(3) 4_554 . ?
Br Cd Br 92.75(2) 5_554 . ?
Br Cd Br 92.75(2) 6_554 . ?
Br Cd Br 92.75(2) 4_554 2 ?
Br Cd Br 179.2(3) 5_554 2 ?
Br Cd Br 92.75(2) 6_554 2 ?
Br Cd Br 86.7(2) . 2 ?
Br Cd Br 92.75(2) 4_554 3 ?
Br Cd Br 92.75(2) 5_554 3 ?
Br Cd Br 179.2(3) 6_554 3 ?
Br Cd Br 86.7(2) . 3 ?
Br Cd Br 86.7(2) 2 3 ?
Br Cd Cd 53.22(16) 4_554 4_554 ?
Br Cd Cd 53.22(16) 5_554 4_554 ?
Br Cd Cd 53.22(16) 6_554 4_554 ?
Br Cd Cd 127.60(16) . 4_554 ?
Br Cd Cd 127.60(15) 2 4_554 ?
Br Cd Cd 127.60(15) 3 4_554 ?
Br Cd Cd 126.78(16) 4_554 4 ?
Br Cd Cd 126.78(16) 5_554 4 ?
Br Cd Cd 126.78(16) 6_554 4 ?
Br Cd Cd 52.40(15) . 4 ?
Br Cd Cd 52.40(15) 2 4 ?
Br Cd Cd 52.40(15) 3 4 ?
Cd Cd Cd 180.000(1) 4_554 4 ?
Cd Br Cd 74.37(3) 4 . ?
Cd Br Cs 90.02(11) 4 . ?
Cd Br Cs 90.20(11) . . ?
Cd Br Cs 90.02(11) 4 1_565 ?
Cd Br Cs 90.20(11) . 1_565 ?
Cs Br Cs 179.6(3) . 1_565 ?
Cd Br Cs 160.5(2) 4 4_654 ?
Cd Br Cs 86.1(2) . 4_654 ?
Cs Br Cs 90.05(14) . 4_654 ?
Cs Br Cs 90.05(14) 1_565 4_654 ?
Cd Br Cs 86.7(2) 4 4_655 ?
Cd Br Cs 161.1(2) . 4_655 ?
Cs Br Cs 89.80(15) . 4_655 ?
Cs Br Cs 89.80(14) 1_565 4_655 ?
Cs Br Cs 112.79(3) 4_654 4_655 ?

loop_
_geom_bond_atom_site_label_1
_geom_bond_atom_site_label_2
_geom_bond_distance
_geom_bond_site_symmetry_2
_geom_bond_publ_flag
Cs Br 3.8641(7) 3 ?
Cs Br 3.8641(7) . ?
Cs Br 3.8641(7) 2_545 ?
Cs Br 3.8641(7) 2_655 ?
Cs Br 3.8641(7) 1_545 ?
Cs Br 3.8641(7) 3_655 ?
Cs Br 4.039(10) 5 ?
Cs Br 4.039(10) 4_655 ?
Cs Br 4.039(10) 6_545 ?
Cs Br 4.056(10) 6_544 ?
Cs Br 4.056(10) 5_554 ?
Cs Br 4.056(10) 4_654 ?
Cd Br 2.774(6) 4_554 ?
Cd Br 2.774(6) 5_554 ?
Cd Br 2.774(6) 6_554 ?
Cd Br 2.804(6) . ?
Cd Br 2.804(6) 2 ?
Cd Br 2.804(6) 3 ?
Cd Cd 3.3712(10) 4_554 ?
Cd Cd 3.3712(10) 4 ?
Br Cd 2.774(6) 4 ?
Br Cs 3.8641(7) 1_565 ?
Br Cs 4.039(10) 4_654 ?
Br Cs 4.056(10) 4_655 ?
